data_7010820
loop_
_publ_author_name
'Slawin, Alexandra M. Z.'
'Wainwright, Matthew'
'Woollins, J. Derek'

_publ_section_title
;
 The preparation and coordination chemistry of phosphorus(iii)
 derivatives of dialkyl ureas and thioureas
;
_journal_issue 19
_journal_name_full 'Journal of the Chemical Society, Dalton Transactions'
_journal_page_first 2724
_journal_paper_doi 10.1039/b104122n
_journal_year 2001
_chemical_formula_analytical 'C37 H42 Cl4 N2 O P2 Pd2'
_chemical_formula_moiety 'C37 H42 Cl4 N2 O P2 Pd2'
_chemical_formula_structural 'C37 H42 Cl4 N2 O P2 Pd2'
_chemical_formula_sum 'C37 H42 Cl4 N2 O P2 Pd2'
_chemical_formula_weight 947.27
_chemical_name_systematic
; 
? 
;
_space_group_IT_number 14
_symmetry_cell_setting monoclinic
_symmetry_space_group_name_Hall '-P 2ybc'
_symmetry_space_group_name_H-M 'P 1 21/c 1'
_atom_sites_solution_hydrogens geom
_atom_sites_solution_primary direct
_atom_sites_solution_secondary difmap
_audit_creation_method SHELXL
_cell_angle_alpha 90.00
_cell_angle_beta 92.6320(10)
_cell_angle_gamma 90.00
_cell_formula_units_Z 4
_cell_length_a 14.2866(3)
_cell_length_b 27.6453(5)
_cell_length_c 9.7662(2)
_cell_measurement_reflns_used 22
_cell_measurement_temperature 293(2)
_cell_measurement_theta_max 337
_cell_measurement_theta_min 23
_cell_volume 3853.16(13)
_computing_cell_refinement SMART/SAINT
_computing_data_collection SMART
_computing_data_reduction SAINT
_computing_molecular_graphics SHELXTL
_computing_publication_material SHELXTL
_computing_structure_refinement 'SHELXL-93 (Sheldrick, 1993)'
_computing_structure_solution 'SHELXS-86 (Sheldrick, 1990)'
_diffrn_ambient_temperature 293(2)
_diffrn_measurement_device SMART
_diffrn_measurement_method CCD
_diffrn_radiation_monochromator graphite
_diffrn_radiation_source 'fine-focus sealed tube'
_diffrn_radiation_type MoK\a
_diffrn_radiation_wavelength 0.71073
_diffrn_reflns_av_R_equivalents 0.0489
_diffrn_reflns_av_sigmaI/netI 0.0768
_diffrn_reflns_limit_h_max 18
_diffrn_reflns_limit_h_min -14
_diffrn_reflns_limit_k_max 35
_diffrn_reflns_limit_k_min -30
_diffrn_reflns_limit_l_max 12
_diffrn_reflns_limit_l_min -13
_diffrn_reflns_number 23436
_diffrn_reflns_theta_max 28.77
_diffrn_reflns_theta_min 1.43
_exptl_absorpt_coefficient_mu 1.326
_exptl_absorpt_correction_T_max 1.0000
_exptl_absorpt_correction_T_min 0.812523
_exptl_absorpt_correction_type sadabs
_exptl_crystal_colour yellow
_exptl_crystal_density_diffrn 1.633
_exptl_crystal_description prism
_exptl_crystal_F_000 1904
_exptl_crystal_size_max .06
_exptl_crystal_size_mid .2
_exptl_crystal_size_min .2
_refine_diff_density_max 0.893
_refine_diff_density_min -1.100
_refine_diff_density_rms 0.099
_refine_ls_extinction_coef 0.00107(13)
_refine_ls_extinction_expression Fc^*^=kFc[1+0.001xFc^2^\l^3^/sin(2\q)]^-1/4^
_refine_ls_extinction_method SHELXL
_refine_ls_goodness_of_fit_all 0.969
_refine_ls_goodness_of_fit_obs 0.983
_refine_ls_hydrogen_treatment riding
_refine_ls_matrix_type full
_refine_ls_number_parameters 434
_refine_ls_number_reflns 8969
_refine_ls_number_restraints 0
_refine_ls_restrained_S_all 1.006
_refine_ls_restrained_S_obs 0.983
_refine_ls_R_factor_all 0.1178
_refine_ls_R_factor_obs 0.0470
_refine_ls_shift/esd_max 0.010
_refine_ls_shift/esd_mean 0.001
_refine_ls_structure_factor_coef Fsqd
_refine_ls_weighting_scheme
;
calc w=1/[\s^2^(Fo^2^)+(0.0682P)^2^+0.0000P] where 
P=(Fo^2^+2Fc^2^)/3
;
_refine_ls_wR_factor_all 0.1472
_refine_ls_wR_factor_obs 0.1041
_reflns_number_observed 4874
_reflns_number_total 9018
_reflns_observed_criterion >2sigma(I)
_cod_data_source_file b104122n.txt
_cod_data_source_block 10
_cod_depositor_comments
;
The following automatic conversions were performed:
'_symmetry_cell_setting' value 'Monoclinic' changed to 'monoclinic'
according to '/home/saulius/struct/CIF-dictionaries/cif_core.dic'
dictionary named 'cif_core.dic' version 2.4.1 from 2010-06-29.

Automatic conversion script
Id: cif_fix_enum 1527 2010-12-29 10:47:43Z saulius 
;
_cod_original_sg_symbol_H-M P2(1)/c
_cod_database_code 7010820

loop_
_symmetry_equiv_pos_as_xyz
'x, y, z'
'-x, y+1/2, -z+1/2'
'-x, -y, -z'
'x, -y-1/2, z-1/2'

loop_
_atom_site_aniso_label
_atom_site_aniso_U_11
_atom_site_aniso_U_22
_atom_site_aniso_U_33
_atom_site_aniso_U_23
_atom_site_aniso_U_13
_atom_site_aniso_U_12
Pd1 0.0326(2) 0.0255(2) 0.0377(2) 0.0008(2) 0.00074(15) 0.0002(2)
Cl1 0.0529(8) 0.0338(8) 0.0710(10) -0.0022(7) 0.0078(7) 0.0099(6)
Cl2 0.0525(8) 0.0335(8) 0.0669(10) 0.0045(7) 0.0104(7) -0.0078(6)
P1 0.0316(7) 0.0310(7) 0.0345(7) 0.0017(6) 0.0022(5) 0.0001(5)
C1 0.035(3) 0.035(3) 0.049(3) 0.003(3) -0.004(2) 0.001(2)
C2 0.047(3) 0.053(4) 0.045(3) -0.001(3) -0.003(3) -0.001(3)
C3 0.061(4) 0.055(4) 0.051(4) 0.005(3) -0.022(3) -0.004(3)
C4 0.038(3) 0.090(6) 0.089(5) 0.023(4) -0.018(3) 0.000(3)
C5 0.032(4) 0.200(10) 0.114(7) 0.073(7) 0.009(4) 0.023(5)
C6 0.035(3) 0.142(7) 0.073(5) 0.042(5) 0.011(3) 0.007(4)
C7 0.041(3) 0.041(3) 0.036(3) 0.001(3) 0.003(2) 0.002(2)
C8 0.067(4) 0.046(4) 0.040(3) 0.001(3) 0.003(3) 0.009(3)
C9 0.098(5) 0.054(4) 0.045(4) 0.016(3) 0.010(3) 0.001(3)
C10 0.115(6) 0.079(6) 0.036(4) 0.003(4) 0.016(4) 0.001(4)
C11 0.158(8) 0.075(6) 0.046(4) -0.004(4) 0.024(5) 0.023(5)
C12 0.119(6) 0.042(4) 0.052(4) 0.003(3) 0.022(4) 0.011(4)
N1 0.034(2) 0.029(2) 0.048(3) -0.003(2) 0.004(2) -0.002(2)
C26 0.044(3) 0.034(3) 0.067(4) 0.004(3) 0.000(3) -0.011(2)
C28 0.099(5) 0.061(5) 0.074(5) -0.004(4) -0.025(4) -0.031(4)
C13 0.046(3) 0.033(3) 0.042(3) 0.000(3) 0.004(2) -0.004(2)
O13 0.064(3) 0.024(2) 0.107(4) 0.005(2) 0.003(2) -0.001(2)
N2 0.036(2) 0.030(2) 0.041(2) 0.004(2) 0.004(2) 0.006(2)
C27 0.044(3) 0.034(3) 0.054(4) 0.000(3) 0.002(2) 0.012(2)
C29 0.080(5) 0.060(4) 0.071(5) 0.001(4) -0.019(4) 0.026(3)
P2 0.0323(7) 0.0293(7) 0.0328(7) 0.0005(6) 0.0026(5) -0.0004(5)
C14 0.034(3) 0.039(3) 0.040(3) -0.004(3) 0.004(2) -0.002(2)
C15 0.061(4) 0.041(3) 0.041(3) 0.001(3) 0.001(3) -0.004(3)
C16 0.082(4) 0.052(4) 0.041(4) -0.016(3) 0.006(3) -0.011(3)
C17 0.088(5) 0.067(5) 0.040(4) -0.006(3) 0.009(3) -0.004(4)
C18 0.105(5) 0.054(4) 0.035(3) 0.009(3) 0.011(3) -0.007(4)
C19 0.082(4) 0.042(4) 0.045(4) 0.003(3) 0.011(3) -0.008(3)
C20 0.032(3) 0.037(3) 0.045(3) -0.005(2) -0.001(2) 0.003(2)
C21 0.053(3) 0.058(4) 0.039(3) -0.004(3) 0.000(3) -0.005(3)
C22 0.060(4) 0.064(4) 0.042(3) -0.008(3) -0.016(3) 0.003(3)
C23 0.047(4) 0.077(5) 0.080(5) -0.013(4) -0.021(3) -0.001(3)
C24 0.036(4) 0.120(7) 0.092(6) -0.018(5) 0.008(3) -0.001(4)
C25 0.035(3) 0.098(5) 0.061(4) -0.021(4) 0.007(3) -0.001(3)
Pd2 0.0537(3) 0.0364(3) 0.0882(4) -0.0029(3) 0.0214(3) -0.0007(2)
Cl3 0.118(2) 0.088(2) 0.196(3) 0.070(2) 0.071(2) 0.0589(13)
Cl4 0.135(2) 0.092(2) 0.212(3) -0.083(2) 0.088(2) -0.0685(15)
C31 0.059(4) 0.058(4) 0.064(4) 0.004(3) -0.011(3) 0.000(3)
C32 0.052(4) 0.047(4) 0.084(5) 0.003(4) 0.000(3) -0.008(3)
C33 0.075(5) 0.054(4) 0.087(5) -0.002(4) 0.011(4) -0.013(3)
C34 0.092(5) 0.059(5) 0.072(5) 0.010(4) 0.006(4) 0.004(4)
C35 0.062(4) 0.086(6) 0.075(5) -0.011(4) -0.017(4) 0.005(4)
C36 0.047(4) 0.071(5) 0.080(5) -0.007(4) -0.014(3) 0.007(3)
C37 0.066(4) 0.062(5) 0.084(5) -0.011(4) 0.000(4) 0.016(3)
C38 0.089(5) 0.054(4) 0.064(4) -0.008(3) 0.000(4) 0.000(4)

loop_
_atom_site_label
_atom_site_type_symbol
_atom_site_fract_x
_atom_site_fract_y
_atom_site_fract_z
_atom_site_U_iso_or_equiv
_atom_site_thermal_displace_type
_atom_site_occupancy
_atom_site_calc_flag
_atom_site_refinement_flags
_atom_site_disorder_group
Pd1 Pd 0.74193(2) 0.544623(13) -0.24495(4) 0.03197(13) Uani 1 d . .
Cl1 Cl 0.84579(9) 0.48493(5) -0.3188(2) 0.0524(4) Uani 1 d . .
Cl2 Cl 0.64112(9) 0.48410(5) -0.16672(15) 0.0507(4) Uani 1 d . .
P1 P 0.84236(8) 0.60103(5) -0.30514(13) 0.0323(3) Uani 1 d . .
C1 C 0.9557(3) 0.5848(2) -0.2283(5) 0.0398(12) Uani 1 d . .
C2 C 0.9600(4) 0.5708(2) -0.0917(5) 0.0484(14) Uani 1 d . .
H2A H 0.9059(4) 0.5708(2) -0.0423(5) 0.058 Uiso 1 calc R .
C3 C 1.0441(4) 0.5568(2) -0.0290(6) 0.056(2) Uani 1 d . .
H3A H 1.0471(4) 0.5489(2) 0.0636(6) 0.068 Uiso 1 calc R .
C4 C 1.1219(4) 0.5547(2) -0.1015(7) 0.073(2) Uani 1 d . .
H4A H 1.1783(4) 0.5446(2) -0.0598(7) 0.088 Uiso 1 calc R .
C5 C 1.1172(4) 0.5676(3) -0.2369(9) 0.115(3) Uani 1 d . .
H5A H 1.1713(4) 0.5663(3) -0.2863(9) 0.138 Uiso 1 calc R .
C6 C 1.0341(4) 0.5825(3) -0.3024(7) 0.083(2) Uani 1 d . .
H6A H 1.0319(4) 0.5908(3) -0.3948(7) 0.099 Uiso 1 calc R .
C7 C 0.8552(3) 0.6093(2) -0.4875(5) 0.0394(12) Uani 1 d . .
C8 C 0.8458(4) 0.6548(2) -0.5460(5) 0.0508(14) Uani 1 d . .
H8A H 0.8327(4) 0.6814(2) -0.4917(5) 0.061 Uiso 1 calc R .
C9 C 0.8557(4) 0.6607(2) -0.6845(6) 0.066(2) Uani 1 d . .
H9A H 0.8489(4) 0.6913(2) -0.7235(6) 0.079 Uiso 1 calc R .
C10 C 0.8751(5) 0.6226(3) -0.7636(7) 0.076(2) Uani 1 d . .
H10A H 0.8816(5) 0.6270(3) -0.8571(7) 0.091 Uiso 1 calc R .
C11 C 0.8853(6) 0.5777(3) -0.7086(7) 0.092(3) Uani 1 d . .
H11A H 0.8996(6) 0.5517(3) -0.7642(7) 0.111 Uiso 1 calc R .
C12 C 0.8745(5) 0.5706(2) -0.5699(6) 0.071(2) Uani 1 d . .
H12A H 0.8803(5) 0.5397(2) -0.5326(6) 0.085 Uiso 1 calc R .
N1 N 0.8232(3) 0.65780(14) -0.2436(4) 0.0369(10) Uani 1 d . .
C26 C 0.9066(3) 0.6910(2) -0.2284(6) 0.0487(14) Uani 1 d . .
H26A H 0.9613(3) 0.6746(2) -0.2612(6) 0.058 Uiso 1 calc R .
H26B H 0.8953(3) 0.7195(2) -0.2847(6) 0.058 Uiso 1 calc R .
C28 C 0.9263(5) 0.7065(2) -0.0815(6) 0.079(2) Uani 1 d . .
H28A H 0.9799(5) 0.7274(2) -0.0763(6) 0.119 Uiso 1 calc R .
H28B H 0.9385(5) 0.6784(2) -0.0255(6) 0.119 Uiso 1 calc R .
H28C H 0.8729(5) 0.7234(2) -0.0493(6) 0.119 Uiso 1 calc R .
C13 C 0.7388(3) 0.6823(2) -0.2491(5) 0.0402(12) Uani 1 d . .
O13 O 0.7367(2) 0.72627(13) -0.2490(4) 0.0652(12) Uani 1 d . .
N2 N 0.6544(3) 0.65668(14) -0.2535(4) 0.0358(10) Uani 1 d . .
C27 C 0.5696(3) 0.6888(2) -0.2670(5) 0.0440(13) Uani 1 d . .
H27A H 0.5799(3) 0.7173(2) -0.2101(5) 0.053 Uiso 1 calc R .
H27B H 0.5159(3) 0.6717(2) -0.2338(5) 0.053 Uiso 1 calc R .
C29 C 0.5483(4) 0.7045(2) -0.4127(6) 0.071(2) Uani 1 d . .
H29A H 0.4939(4) 0.7249(2) -0.4165(6) 0.106 Uiso 1 calc R .
H29B H 0.5368(4) 0.6765(2) -0.4692(6) 0.106 Uiso 1 calc R .
H29C H 0.6008(4) 0.7221(2) -0.4454(6) 0.106 Uiso 1 calc R .
P2 P 0.63911(8) 0.60006(5) -0.18730(13) 0.0315(3) Uani 1 d . .
C14 C 0.6282(3) 0.6098(2) -0.0060(5) 0.0376(12) Uani 1 d . .
C15 C 0.6390(4) 0.6556(2) 0.0504(5) 0.0474(14) Uani 1 d . .
H15A H 0.6511(4) 0.6818(2) -0.0057(5) 0.057 Uiso 1 calc R .
C16 C 0.6318(4) 0.6623(2) 0.1894(6) 0.058(2) Uani 1 d . .
H16A H 0.6386(4) 0.6933(2) 0.2261(6) 0.070 Uiso 1 calc R .
C17 C 0.6151(4) 0.6248(2) 0.2732(6) 0.065(2) Uani 1 d . .
H17A H 0.6122(4) 0.6297(2) 0.3671(6) 0.077 Uiso 1 calc R .
C18 C 0.6025(5) 0.5794(2) 0.2188(6) 0.064(2) Uani 1 d . .
H18A H 0.5893(5) 0.5536(2) 0.2761(6) 0.077 Uiso 1 calc R .
C19 C 0.6092(4) 0.5715(2) 0.0808(6) 0.056(2) Uani 1 d . .
H19A H 0.6011(4) 0.5404(2) 0.0453(6) 0.067 Uiso 1 calc R .
C20 C 0.5266(3) 0.5812(2) -0.2619(5) 0.0380(12) Uani 1 d . .
C21 C 0.5211(4) 0.5703(2) -0.4009(5) 0.0501(14) Uani 1 d . .
H21A H 0.5737(4) 0.5740(2) -0.4526(5) 0.060 Uiso 1 calc R .
C22 C 0.4383(4) 0.5540(2) -0.4628(6) 0.056(2) Uani 1 d . .
H22A H 0.4348(4) 0.5475(2) -0.5563(6) 0.067 Uiso 1 calc R .
C23 C 0.3621(4) 0.5474(2) -0.3874(7) 0.069(2) Uani 1 d . .
H23A H 0.3062(4) 0.5365(2) -0.4289(7) 0.083 Uiso 1 calc R .
C24 C 0.3680(4) 0.5570(3) -0.2485(8) 0.082(2) Uani 1 d . .
H24A H 0.3160(4) 0.5517(3) -0.1965(8) 0.099 Uiso 1 calc R .
C25 C 0.4496(4) 0.5745(2) -0.1853(6) 0.064(2) Uani 1 d . .
H25A H 0.4522(4) 0.5817(2) -0.0921(6) 0.077 Uiso 1 calc R .
Pd2 Pd 0.23755(3) 0.73101(2) 0.24281(5) 0.0588(2) Uani 1 d . .
Cl3 Cl 0.1301(2) 0.78347(8) 0.1426(3) 0.1321(10) Uani 1 d . .
Cl4 Cl 0.3292(2) 0.79338(8) 0.3232(3) 0.1442(12) Uani 1 d . .
C31 C 0.1885(4) 0.6699(2) 0.1126(6) 0.061(2) Uani 1 d . .
H31A H 0.1801(4) 0.6916(2) 0.0403(6) 0.073 Uiso 1 calc R .
C32 C 0.1301(4) 0.6749(2) 0.2183(7) 0.061(2) Uani 1 d . .
H32A H 0.0843(4) 0.6988(2) 0.2102(7) 0.074 Uiso 1 calc R .
C33 C 0.1336(4) 0.6452(2) 0.3453(7) 0.072(2) Uani 1 d . .
H33A H 0.1035(4) 0.6144(2) 0.3254(7) 0.086 Uiso 1 calc R .
H33B H 0.0979(4) 0.6615(2) 0.4137(7) 0.086 Uiso 1 calc R .
C34 C 0.2319(5) 0.6358(2) 0.4052(7) 0.075(2) Uani 1 d . .
H34A H 0.2284(5) 0.6293(2) 0.5024(7) 0.089 Uiso 1 calc R .
H34B H 0.2562(5) 0.6069(2) 0.3628(7) 0.089 Uiso 1 calc R .
C35 C 0.2996(4) 0.6763(3) 0.3868(7) 0.075(2) Uani 1 d . .
H35A H 0.3033(4) 0.6998(3) 0.4550(7) 0.090 Uiso 1 calc R .
C36 C 0.3572(4) 0.6822(2) 0.2782(7) 0.067(2) Uani 1 d . .
H36A H 0.3974(4) 0.7087(2) 0.2814(7) 0.080 Uiso 1 calc R .
C37 C 0.3606(4) 0.6500(2) 0.1563(7) 0.071(2) Uani 1 d . .
H37A H 0.3982(4) 0.6218(2) 0.1807(7) 0.085 Uiso 1 calc R .
H37B H 0.3915(4) 0.6670(2) 0.0842(7) 0.085 Uiso 1 calc R .
C38 C 0.2647(4) 0.6332(2) 0.1010(7) 0.069(2) Uani 1 d . .
H38A H 0.2691(4) 0.6245(2) 0.0052(7) 0.083 Uiso 1 calc R .
H38B H 0.2475(4) 0.6043(2) 0.1501(7) 0.083 Uiso 1 calc R .

loop_
_atom_type_symbol
_atom_type_description
_atom_type_scat_dispersion_real
_atom_type_scat_dispersion_imag
_atom_type_scat_source
C C 0.0033 0.0016 'International Tables Vol C Tables 4.2.6.8 and 6.1.1.4'
H H 0.0000 0.0000 'International Tables Vol C Tables 4.2.6.8 and 6.1.1.4'
N N 0.0061 0.0033 'International Tables Vol C Tables 4.2.6.8 and 6.1.1.4'
O O 0.0106 0.0060 'International Tables Vol C Tables 4.2.6.8 and 6.1.1.4'
P P 0.1023 0.0942 'International Tables Vol C Tables 4.2.6.8 and 6.1.1.4'
Cl Cl 0.1484 0.1585 'International Tables Vol C Tables 4.2.6.8 and 6.1.1.4'
Pd Pd -0.9988 1.0072 'International Tables Vol C Tables 4.2.6.8 and 6.1.1.4'

loop_
_geom_angle_atom_site_label_1
_geom_angle_atom_site_label_2
_geom_angle_atom_site_label_3
_geom_angle
_geom_angle_site_symmetry_1
_geom_angle_site_symmetry_3
_geom_angle_publ_flag
P2 Pd1 P1 91.47(5) . . ?
P2 Pd1 Cl1 176.50(5) . . ?
P1 Pd1 Cl1 89.26(5) . . ?
P2 Pd1 Cl2 89.22(5) . . ?
P1 Pd1 Cl2 176.10(5) . . ?
Cl1 Pd1 Cl2 90.28(5) . . ?
N1 P1 C7 104.7(2) . . ?
N1 P1 C1 103.7(2) . . ?
C7 P1 C1 108.0(2) . . ?
N1 P1 Pd1 115.93(14) . . ?
C7 P1 Pd1 116.5(2) . . ?
C1 P1 Pd1 107.1(2) . . ?
C6 C1 C2 119.8(5) . . ?
C6 C1 P1 122.2(4) . . ?
C2 C1 P1 117.8(4) . . ?
C3 C2 C1 120.2(5) . . ?
C4 C3 C2 120.2(6) . . ?
C3 C4 C5 119.5(6) . . ?
C4 C5 C6 121.8(6) . . ?
C1 C6 C5 118.5(6) . . ?
C12 C7 C8 118.9(5) . . ?
C12 C7 P1 120.6(4) . . ?
C8 C7 P1 120.5(4) . . ?
C9 C8 C7 120.1(5) . . ?
C10 C9 C8 120.3(6) . . ?
C9 C10 C11 120.7(6) . . ?
C10 C11 C12 120.1(7) . . ?
C11 C12 C7 119.8(6) . . ?
C13 N1 C26 112.9(4) . . ?
C13 N1 P1 126.2(3) . . ?
C26 N1 P1 117.2(3) . . ?
C28 C26 N1 112.2(4) . . ?
O13 C13 N1 120.7(4) . . ?
O13 C13 N2 119.1(4) . . ?
N1 C13 N2 120.2(4) . . ?
C13 N2 C27 113.2(4) . . ?
C13 N2 P2 125.3(3) . . ?
C27 N2 P2 117.2(3) . . ?
N2 C27 C29 112.3(4) . . ?
N2 P2 C14 104.6(2) . . ?
N2 P2 C20 103.8(2) . . ?
C14 P2 C20 108.8(2) . . ?
N2 P2 Pd1 116.05(14) . . ?
C14 P2 Pd1 116.2(2) . . ?
C20 P2 Pd1 106.6(2) . . ?
C15 C14 C19 118.4(5) . . ?
C15 C14 P2 120.9(4) . . ?
C19 C14 P2 120.8(4) . . ?
C16 C15 C14 120.2(5) . . ?
C17 C16 C15 121.0(6) . . ?
C16 C17 C18 119.5(6) . . ?
C19 C18 C17 120.8(6) . . ?
C18 C19 C14 120.0(5) . . ?
C25 C20 C21 119.5(5) . . ?
C25 C20 P2 122.6(4) . . ?
C21 C20 P2 117.7(4) . . ?
C22 C21 C20 120.5(5) . . ?
C23 C22 C21 120.0(5) . . ?
C22 C23 C24 119.6(5) . . ?
C23 C24 C25 121.2(6) . . ?
C20 C25 C24 119.1(6) . . ?
C36 Pd2 C32 96.8(3) . . ?
C36 Pd2 C31 81.1(2) . . ?
C32 Pd2 C31 36.1(2) . . ?
C36 Pd2 C35 36.5(2) . . ?
C32 Pd2 C35 81.1(2) . . ?
C31 Pd2 C35 87.2(3) . . ?
C36 Pd2 Cl4 88.8(2) . . ?
C32 Pd2 Cl4 164.1(2) . . ?
C31 Pd2 Cl4 159.6(2) . . ?
C35 Pd2 Cl4 95.2(2) . . ?
C36 Pd2 Cl3 163.0(2) . . ?
C32 Pd2 Cl3 87.1(2) . . ?
C31 Pd2 Cl3 92.8(2) . . ?
C35 Pd2 Cl3 159.8(2) . . ?
Cl4 Pd2 Cl3 91.79(12) . . ?
C32 C31 C38 126.7(6) . . ?
C32 C31 Pd2 71.1(4) . . ?
C38 C31 Pd2 110.4(4) . . ?
C31 C32 C33 125.3(6) . . ?
C31 C32 Pd2 72.7(4) . . ?
C33 C32 Pd2 107.7(4) . . ?
C32 C33 C34 114.3(5) . . ?
C35 C34 C33 114.6(5) . . ?
C36 C35 C34 126.2(7) . . ?
C36 C35 Pd2 70.6(4) . . ?
C34 C35 Pd2 110.1(4) . . ?
C35 C36 C37 125.8(7) . . ?
C35 C36 Pd2 72.9(4) . . ?
C37 C36 Pd2 107.3(4) . . ?
C36 C37 C38 113.8(5) . . ?
C31 C38 C37 114.4(5) . . ?

loop_
_geom_bond_atom_site_label_1
_geom_bond_atom_site_label_2
_geom_bond_distance
_geom_bond_site_symmetry_2
_geom_bond_publ_flag
Pd1 P2 2.2135(13) . ?
Pd1 P1 2.2165(13) . ?
Pd1 Cl1 2.3545(13) . ?
Pd1 Cl2 2.3577(13) . ?
P1 N1 1.707(4) . ?
P1 C7 1.813(5) . ?
P1 C1 1.810(5) . ?
C1 C6 1.362(7) . ?
C1 C2 1.388(7) . ?
C2 C3 1.378(7) . ?
C3 C4 1.346(8) . ?
C4 C5 1.368(9) . ?
C5 C6 1.385(8) . ?
C7 C12 1.375(7) . ?
C7 C8 1.385(7) . ?
C8 C9 1.376(7) . ?
C9 C10 1.344(8) . ?
C10 C11 1.357(9) . ?
C11 C12 1.384(8) . ?
N1 C13 1.382(6) . ?
N1 C26 1.506(6) . ?
C26 C28 1.511(7) . ?
C13 O13 1.215(6) . ?
C13 N2 1.397(6) . ?
N2 C27 1.504(6) . ?
N2 P2 1.712(4) . ?
C27 C29 1.505(7) . ?
P2 C14 1.805(5) . ?
P2 C20 1.810(5) . ?
C14 C15 1.385(7) . ?
C14 C19 1.392(7) . ?
C15 C16 1.379(7) . ?
C16 C17 1.350(8) . ?
C17 C18 1.371(8) . ?
C18 C19 1.373(7) . ?
C20 C25 1.371(7) . ?
C20 C21 1.390(7) . ?
C21 C22 1.379(7) . ?
C22 C23 1.353(8) . ?
C23 C24 1.382(9) . ?
C24 C25 1.381(8) . ?
Pd2 C36 2.192(6) . ?
Pd2 C32 2.189(5) . ?
Pd2 C31 2.209(6) . ?
Pd2 C35 2.221(7) . ?
Pd2 Cl4 2.282(2) . ?
Pd2 Cl3 2.297(2) . ?
C31 C32 1.364(8) . ?
C31 C38 1.497(8) . ?
C32 C33 1.486(8) . ?
C33 C34 1.519(8) . ?
C34 C35 1.496(9) . ?
C35 C36 1.381(8) . ?
C36 C37 1.490(8) . ?
C37 C38 1.522(8) . ?

loop_
_geom_torsion_atom_site_label_1
_geom_torsion_atom_site_label_2
_geom_torsion_atom_site_label_3
_geom_torsion_atom_site_label_4
_geom_torsion
_geom_torsion_site_symmetry_1
_geom_torsion_site_symmetry_2
_geom_torsion_site_symmetry_3
_geom_torsion_site_symmetry_4
_geom_torsion_publ_flag
P2 Pd1 P1 N1 17.7(2) . . . . ?
Cl1 Pd1 P1 N1 -165.7(2) . . . . ?
Cl2 Pd1 P1 N1 -82.4(8) . . . . ?
P2 Pd1 P1 C7 -106.2(2) . . . . ?
Cl1 Pd1 P1 C7 70.4(2) . . . . ?
Cl2 Pd1 P1 C7 153.7(7) . . . . ?
P2 Pd1 P1 C1 132.9(2) . . . . ?
Cl1 Pd1 P1 C1 -50.5(2) . . . . ?
Cl2 Pd1 P1 C1 32.7(8) . . . . ?
N1 P1 C1 C6 -107.8(5) . . . . ?
C7 P1 C1 C6 2.9(6) . . . . ?
Pd1 P1 C1 C6 129.1(5) . . . . ?
N1 P1 C1 C2 77.1(4) . . . . ?
C7 P1 C1 C2 -172.1(4) . . . . ?
Pd1 P1 C1 C2 -46.0(4) . . . . ?
C6 C1 C2 C3 3.2(9) . . . . ?
P1 C1 C2 C3 178.4(4) . . . . ?
C1 C2 C3 C4 -2.9(9) . . . . ?
C2 C3 C4 C5 1.5(11) . . . . ?
C3 C4 C5 C6 -0.5(14) . . . . ?
C2 C1 C6 C5 -2.1(11) . . . . ?
P1 C1 C6 C5 -177.1(6) . . . . ?
C4 C5 C6 C1 0.8(14) . . . . ?
N1 P1 C7 C12 178.0(5) . . . . ?
C1 P1 C7 C12 67.9(5) . . . . ?
Pd1 P1 C7 C12 -52.5(5) . . . . ?
N1 P1 C7 C8 -2.0(5) . . . . ?
C1 P1 C7 C8 -112.1(4) . . . . ?
Pd1 P1 C7 C8 127.5(4) . . . . ?
C12 C7 C8 C9 0.0(8) . . . . ?
P1 C7 C8 C9 -180.0(4) . . . . ?
C7 C8 C9 C10 -0.4(9) . . . . ?
C8 C9 C10 C11 -0.1(11) . . . . ?
C9 C10 C11 C12 0.9(12) . . . . ?
C10 C11 C12 C7 -1.3(12) . . . . ?
C8 C7 C12 C11 0.8(10) . . . . ?
P1 C7 C12 C11 -179.2(6) . . . . ?
C7 P1 N1 C13 81.0(4) . . . . ?
C1 P1 N1 C13 -165.9(4) . . . . ?
Pd1 P1 N1 C13 -48.8(5) . . . . ?
C7 P1 N1 C26 -75.8(4) . . . . ?
C1 P1 N1 C26 37.4(4) . . . . ?
Pd1 P1 N1 C26 154.4(3) . . . . ?
C13 N1 C26 C28 81.5(6) . . . . ?
P1 N1 C26 C28 -118.7(5) . . . . ?
C26 N1 C13 O13 3.9(7) . . . . ?
P1 N1 C13 O13 -153.7(4) . . . . ?
C26 N1 C13 N2 -175.5(4) . . . . ?
P1 N1 C13 N2 26.9(7) . . . . ?
O13 C13 N2 C27 3.7(7) . . . . ?
N1 C13 N2 C27 -176.8(4) . . . . ?
O13 C13 N2 P2 -152.0(4) . . . . ?
N1 C13 N2 P2 27.5(7) . . . . ?
C13 N2 C27 C29 81.2(6) . . . . ?
P2 N2 C27 C29 -120.9(4) . . . . ?
C13 N2 P2 C14 79.9(4) . . . . ?
C27 N2 P2 C14 -75.0(4) . . . . ?
C13 N2 P2 C20 -166.1(4) . . . . ?
C27 N2 P2 C20 39.1(4) . . . . ?
C13 N2 P2 Pd1 -49.5(4) . . . . ?
C27 N2 P2 Pd1 155.6(3) . . . . ?
P1 Pd1 P2 N2 18.7(2) . . . . ?
Cl1 Pd1 P2 N2 -83.3(8) . . . . ?
Cl2 Pd1 P2 N2 -165.1(2) . . . . ?
P1 Pd1 P2 C14 -104.9(2) . . . . ?
Cl1 Pd1 P2 C14 153.1(8) . . . . ?
Cl2 Pd1 P2 C14 71.3(2) . . . . ?
P1 Pd1 P2 C20 133.7(2) . . . . ?
Cl1 Pd1 P2 C20 31.7(9) . . . . ?
Cl2 Pd1 P2 C20 -50.1(2) . . . . ?
N2 P2 C14 C15 -4.2(5) . . . . ?
C20 P2 C14 C15 -114.5(4) . . . . ?
Pd1 P2 C14 C15 125.2(4) . . . . ?
N2 P2 C14 C19 176.2(4) . . . . ?
C20 P2 C14 C19 65.8(5) . . . . ?
Pd1 P2 C14 C19 -54.4(5) . . . . ?
C19 C14 C15 C16 0.6(8) . . . . ?
P2 C14 C15 C16 -179.0(4) . . . . ?
C14 C15 C16 C17 0.6(9) . . . . ?
C15 C16 C17 C18 -1.8(10) . . . . ?
C16 C17 C18 C19 1.8(10) . . . . ?
C17 C18 C19 C14 -0.6(10) . . . . ?
C15 C14 C19 C18 -0.6(8) . . . . ?
P2 C14 C19 C18 179.0(5) . . . . ?
N2 P2 C20 C25 -113.1(5) . . . . ?
C14 P2 C20 C25 -2.1(6) . . . . ?
Pd1 P2 C20 C25 123.9(5) . . . . ?
N2 P2 C20 C21 71.1(5) . . . . ?
C14 P2 C20 C21 -177.9(4) . . . . ?
Pd1 P2 C20 C21 -51.9(4) . . . . ?
C25 C20 C21 C22 1.7(9) . . . . ?
P2 C20 C21 C22 177.6(4) . . . . ?
C20 C21 C22 C23 -1.6(9) . . . . ?
C21 C22 C23 C24 -0.1(10) . . . . ?
C22 C23 C24 C25 1.7(11) . . . . ?
C21 C20 C25 C24 -0.1(9) . . . . ?
P2 C20 C25 C24 -175.7(5) . . . . ?
C23 C24 C25 C20 -1.6(11) . . . . ?
C36 Pd2 C31 C32 114.8(4) . . . . ?
C32 Pd2 C31 C32 0.000(2) . . . . ?
C35 Pd2 C31 C32 78.6(4) . . . . ?
Cl4 Pd2 C31 C32 176.0(4) . . . . ?
Cl3 Pd2 C31 C32 -81.2(4) . . . . ?
C36 Pd2 C31 C38 -8.4(5) . . . . ?
C32 Pd2 C31 C38 -123.2(6) . . . . ?
C35 Pd2 C31 C38 -44.5(5) . . . . ?
Cl4 Pd2 C31 C38 52.8(8) . . . . ?
Cl3 Pd2 C31 C38 155.7(4) . . . . ?
C38 C31 C32 C33 2.1(10) . . . . ?
Pd2 C31 C32 C33 -99.8(6) . . . . ?
C38 C31 C32 Pd2 101.9(6) . . . . ?
Pd2 C31 C32 Pd2 0.000(1) . . . . ?
C36 Pd2 C32 C31 -64.6(4) . . . . ?
C31 Pd2 C32 C31 0.000(2) . . . . ?
C35 Pd2 C32 C31 -97.6(4) . . . . ?
Cl4 Pd2 C32 C31 -174.9(5) . . . . ?
Cl3 Pd2 C32 C31 98.8(4) . . . . ?
C36 Pd2 C32 C33 57.8(5) . . . . ?
C31 Pd2 C32 C33 122.4(6) . . . . ?
C35 Pd2 C32 C33 24.8(4) . . . . ?
Cl4 Pd2 C32 C33 -52.5(9) . . . . ?
Cl3 Pd2 C32 C33 -138.8(4) . . . . ?
C31 C32 C33 C34 42.3(9) . . . . ?
Pd2 C32 C33 C34 -38.8(7) . . . . ?
C32 C33 C34 C35 33.9(8) . . . . ?
C33 C34 C35 C36 -90.8(8) . . . . ?
C33 C34 C35 Pd2 -10.6(7) . . . . ?
C36 Pd2 C35 C36 0.000(2) . . . . ?
C32 Pd2 C35 C36 114.6(4) . . . . ?
C31 Pd2 C35 C36 78.7(4) . . . . ?
Cl4 Pd2 C35 C36 -81.0(4) . . . . ?
Cl3 Pd2 C35 C36 169.3(4) . . . . ?
C36 Pd2 C35 C34 -122.6(7) . . . . ?
C32 Pd2 C35 C34 -8.0(5) . . . . ?
C31 Pd2 C35 C34 -43.8(5) . . . . ?
Cl4 Pd2 C35 C34 156.4(5) . . . . ?
Cl3 Pd2 C35 C34 46.7(9) . . . . ?
C34 C35 C36 C37 2.0(11) . . . . ?
Pd2 C35 C36 C37 -99.3(6) . . . . ?
C34 C35 C36 Pd2 101.2(6) . . . . ?
Pd2 C35 C36 Pd2 0.000(1) . . . . ?
C32 Pd2 C36 C35 -64.8(4) . . . . ?
C31 Pd2 C36 C35 -97.4(4) . . . . ?
C35 Pd2 C36 C35 0.000(2) . . . . ?
Cl4 Pd2 C36 C35 100.3(4) . . . . ?
Cl3 Pd2 C36 C35 -167.3(5) . . . . ?
C32 Pd2 C36 C37 58.3(5) . . . . ?
C31 Pd2 C36 C37 25.7(5) . . . . ?
C35 Pd2 C36 C37 123.1(7) . . . . ?
Cl4 Pd2 C36 C37 -136.6(5) . . . . ?
Cl3 Pd2 C36 C37 -44.2(9) . . . . ?
C35 C36 C37 C38 41.2(9) . . . . ?
Pd2 C36 C37 C38 -39.9(7) . . . . ?
C32 C31 C38 C37 -92.1(8) . . . . ?
Pd2 C31 C38 C37 -10.8(7) . . . . ?
C36 C37 C38 C31 34.9(8) . . . . ?
